data_7110044
loop_
_publ_author_name
'Yu Chen'
'Liping Qiao'
'Bole Yu'
'Guanying Li'
'Liangnian Ji'
'Hui Chao'

_publ_section_title
;
 Mitochondria-specific phosphorescent imaging and tracking in living cells
 with an AIPE-active iridium(III) complex
;
_journal_name_full Chem.Commun.
_journal_page_first 11095
_journal_paper_doi 10.1039/c3cc46957c
_journal_volume 49
_journal_year 2013
_chemical_formula_moiety 'C38 H22 Ir N6 S2 Se, F6 P, C H2 Cl2'
_chemical_formula_sum 'C39 H24 Cl2 F6 Ir N6 O0 P S2 Se'
_chemical_formula_weight 1127.79
_chemical_name_systematic
; 
 ? 
;
_space_group_IT_number 2
_symmetry_cell_setting triclinic
_symmetry_space_group_name_Hall '-P 1'
_symmetry_space_group_name_H-M 'P -1'
_atom_sites_solution_hydrogens geom
_atom_sites_solution_primary direct
_atom_sites_solution_secondary difmap
_audit_creation_method SHELXL-97
_cell_angle_alpha 74.243(3)
_cell_angle_beta 81.025(3)
_cell_angle_gamma 85.881(2)
_cell_formula_units_Z 2
_cell_length_a 9.1798(3)
_cell_length_b 12.2585(3)
_cell_length_c 17.5678(6)
_cell_measurement_reflns_used 15416
_cell_measurement_temperature 153(2)
_cell_measurement_theta_max 66.8419
_cell_measurement_theta_min 2.6380
_cell_volume 1878.43(10)
_computing_cell_refinement 'Bruker FRAMBO'
_computing_data_collection 'Bruker FRAMBO'
_computing_data_reduction 'Bruker SAINT'
_computing_molecular_graphics 'SHELXL-97 (Sheldrick, 1997)'
_computing_publication_material 'SHELXL-97 (Sheldrick, 1997)'
_computing_structure_refinement 'SHELXL-97 (Sheldrick, 1997)'
_computing_structure_solution 'SHELXS-97 (Sheldrick, 1997)'
_diffrn_ambient_temperature 153(2)
_diffrn_measured_fraction_theta_full 1.000
_diffrn_measured_fraction_theta_max 1.000
_diffrn_measurement_device_type 'CCD area detector'
_diffrn_measurement_method 'phi and omega scans'
_diffrn_radiation_monochromator graphite
_diffrn_radiation_source 'fine-focus sealed tube'
_diffrn_radiation_type CuK\a
_diffrn_radiation_wavelength 1.54178
_diffrn_reflns_av_R_equivalents 0.0821
_diffrn_reflns_av_sigmaI/netI 0.0514
_diffrn_reflns_limit_h_max 10
_diffrn_reflns_limit_h_min -10
_diffrn_reflns_limit_k_max 13
_diffrn_reflns_limit_k_min -13
_diffrn_reflns_limit_l_max 19
_diffrn_reflns_limit_l_min -19
_diffrn_reflns_number 24208
_diffrn_reflns_theta_full 60.00
_diffrn_reflns_theta_max 60
_diffrn_reflns_theta_min 2.64
_diffrn_standards_decay_% none
_diffrn_standards_number 2
_exptl_absorpt_coefficient_mu 11.366
_exptl_absorpt_correction_T_max 0.711
_exptl_absorpt_correction_T_min 0.138
_exptl_absorpt_correction_type multi-scan
_exptl_crystal_colour orange
_exptl_crystal_density_diffrn 1.994
_exptl_crystal_density_method 'not measured'
_exptl_crystal_description plate
_exptl_crystal_F_000 1092
_exptl_crystal_size_max 0.21
_exptl_crystal_size_mid 0.18
_exptl_crystal_size_min 0.03
_refine_diff_density_max 2.168
_refine_diff_density_min -1.353
_refine_diff_density_rms 0.194
_refine_ls_extinction_method none
_refine_ls_goodness_of_fit_ref 1.071
_refine_ls_hydrogen_treatment constr
_refine_ls_matrix_type full
_refine_ls_number_parameters 523
_refine_ls_number_reflns 5582
_refine_ls_number_restraints 18
_refine_ls_restrained_S_all 1.072
_refine_ls_R_factor_all 0.0559
_refine_ls_R_factor_gt 0.0535
_refine_ls_shift/su_max 0.001
_refine_ls_shift/su_mean 0.000
_refine_ls_structure_factor_coef Fsqd
_refine_ls_weighting_details 'calc w=1/[\s^2^(Fo^2^)+(0.0000P)^2^+70.0000P] where P=(Fo^2^+2Fc^2^)/3'
_refine_ls_weighting_scheme calc
_refine_ls_wR_factor_gt 0.1466
_refine_ls_wR_factor_ref 0.1480
_reflns_number_gt 5273
_reflns_number_total 5582
_reflns_threshold_expression >2sigma(I)
_cod_data_source_file c3cc46957c.txt
_cod_data_source_block Irbtp
_cod_original_sg_symbol_H-M P-1
_cod_database_code 7110044

loop_
_symmetry_equiv_pos_as_xyz
'x, y, z'
'-x, -y, -z'

loop_
_atom_site_label
_atom_site_type_symbol
_atom_site_fract_x
_atom_site_fract_y
_atom_site_fract_z
_atom_site_U_iso_or_equiv
_atom_site_adp_type
_atom_site_occupancy
_atom_site_symmetry_multiplicity
_atom_site_calc_flag
_atom_site_refinement_flags
Ir1 Ir 0.92714(5) 0.68905(4) 0.21540(3) 0.01306(16) Uani 1 1 d .
Se1 Se 1.13599(17) 0.77445(13) -0.23882(8) 0.0377(4) Uani 1 1 d .
S1 S 0.8464(3) 0.3705(2) 0.41590(17) 0.0246(6) Uani 1 1 d .
S2 S 0.8808(3) 0.9336(2) 0.36981(17) 0.0253(7) Uani 1 1 d .
Cl1 Cl 0.4453(5) 0.1536(4) 0.3316(3) 0.0600(11) Uani 1 1 d .
Cl2 Cl 0.1399(5) 0.1135(4) 0.4051(3) 0.0603(11) Uani 1 1 d .
P1 P 0.4922(3) 0.2118(2) 0.07292(18) 0.0212(6) Uani 1 1 d .
F1 F 0.6299(8) 0.2380(6) 0.0024(4) 0.0385(19) Uani 1 1 d .
F2 F 0.3822(9) 0.2788(6) 0.0109(4) 0.0380(18) Uani 1 1 d .
F3 F 0.3528(8) 0.1862(7) 0.1418(4) 0.0386(19) Uani 1 1 d .
F4 F 0.6002(9) 0.1459(7) 0.1338(5) 0.043(2) Uani 1 1 d .
F5 F 0.5151(8) 0.3267(6) 0.0937(5) 0.0408(19) Uani 1 1 d .
F6 F 0.4688(8) 0.0974(6) 0.0506(5) 0.043(2) Uani 1 1 d .
N1 N 1.0304(12) 0.8590(10) -0.1804(6) 0.036(3) Uani 1 1 d .
N2 N 1.1699(12) 0.6600(9) -0.1534(6) 0.028(2) Uani 1 1 d .
N3 N 0.8951(9) 0.8074(7) 0.1056(5) 0.0139(19) Uani 1 1 d .
N4 N 1.0373(10) 0.6059(7) 0.1318(5) 0.017(2) Uani 1 1 d .
N5 N 0.7419(10) 0.5992(7) 0.2203(5) 0.0148(19) Uani 1 1 d .
N6 N 1.1106(9) 0.7784(7) 0.2139(5) 0.0139(19) Uani 1 1 d .
C1 C 1.0269(13) 0.8006(10) -0.1037(7) 0.023(3) Uani 1 1 d .
C2 C 0.9516(12) 0.8409(9) -0.0387(6) 0.017(2) Uani 1 1 d .
C3 C 0.8672(12) 0.9412(10) -0.0471(7) 0.021(2) Uani 1 1 d .
H3A H 0.8565 0.9875 -0.0990 0.025 Uiso 1 1 calc R
C4 C 0.7985(13) 0.9740(10) 0.0195(7) 0.022(3) Uani 1 1 d .
H4A H 0.7398 1.0420 0.0141 0.026 Uiso 1 1 calc R
C5 C 0.8175(12) 0.9055(9) 0.0937(7) 0.021(2) Uani 1 1 d .
H5A H 0.7727 0.9294 0.1393 0.025 Uiso 1 1 calc R
C6 C 0.9619(11) 0.7730(8) 0.0399(6) 0.013(2) Uani 1 1 d .
C7 C 1.0389(11) 0.6643(9) 0.0538(6) 0.014(2) Uani 1 1 d .
C8 C 1.1106(13) 0.5061(9) 0.1476(7) 0.022(3) Uani 1 1 d .
H8A H 1.1099 0.4645 0.2018 0.027 Uiso 1 1 calc R
C9 C 1.1875(13) 0.4608(9) 0.0887(7) 0.023(3) Uani 1 1 d .
H9A H 1.2373 0.3891 0.1029 0.028 Uiso 1 1 calc R
C10 C 1.1922(13) 0.5195(10) 0.0088(7) 0.026(3) Uani 1 1 d .
H10A H 1.2472 0.4903 -0.0322 0.031 Uiso 1 1 calc R
C11 C 1.1137(12) 0.6227(9) -0.0095(7) 0.017(2) Uani 1 1 d .
C12 C 1.1060(12) 0.6908(10) -0.0903(7) 0.020(2) Uani 1 1 d .
C13 C 0.6520(12) 0.6224(9) 0.1655(7) 0.020(3) Uani 1 1 d .
H13A H 0.6695 0.6874 0.1215 0.024 Uiso 1 1 calc R
C14 C 0.5328(13) 0.5559(10) 0.1696(7) 0.023(3) Uani 1 1 d .
H14A H 0.4710 0.5771 0.1289 0.028 Uiso 1 1 calc R
C15 C 0.5029(14) 0.4606(10) 0.2311(7) 0.030(3) Uani 1 1 d U
H15A H 0.4233 0.4134 0.2343 0.036 Uiso 1 1 calc R
C16 C 0.6017(13) 0.4368(10) 0.2909(7) 0.024(3) Uani 1 1 d .
H16A H 0.5860 0.3728 0.3358 0.029 Uiso 1 1 calc R
C17 C 0.7181(12) 0.5057(9) 0.2835(7) 0.019(2) Uani 1 1 d .
C18 C 0.8331(14) 0.4870(9) 0.3338(7) 0.023(3) Uani 1 1 d .
C19 C 0.9513(12) 0.5591(9) 0.3125(6) 0.016(2) Uani 1 1 d .
C20 C 1.0637(13) 0.5159(9) 0.3635(6) 0.017(2) Uani 1 1 d .
C21 C 1.1988(13) 0.5574(10) 0.3631(7) 0.022(3) Uani 1 1 d .
H21A H 1.2307 0.6252 0.3246 0.027 Uiso 1 1 calc R
C22 C 1.2886(14) 0.5009(10) 0.4186(7) 0.028(3) Uani 1 1 d .
H22A H 1.3837 0.5287 0.4162 0.033 Uiso 1 1 calc R
C23 C 1.2423(15) 0.4041(10) 0.4780(7) 0.029(3) Uani 1 1 d .
H23A H 1.3047 0.3683 0.5165 0.035 Uiso 1 1 calc R
C24 C 1.1065(14) 0.3596(10) 0.4815(7) 0.026(3) Uani 1 1 d .
H24A H 1.0742 0.2936 0.5219 0.032 Uiso 1 1 calc R
C25 C 1.0184(13) 0.4148(9) 0.4237(7) 0.022(3) Uani 1 1 d .
C26 C 1.2425(13) 0.7766(9) 0.1681(7) 0.021(3) Uani 1 1 d .
H26A H 1.2564 0.7269 0.1343 0.026 Uiso 1 1 calc R
C27 C 1.3568(13) 0.8417(9) 0.1674(7) 0.022(3) Uani 1 1 d .
H27A H 1.4460 0.8362 0.1329 0.027 Uiso 1 1 calc R
C28 C 1.3473(14) 0.9181(10) 0.2169(6) 0.023(3) Uani 1 1 d U
H28A H 1.4272 0.9616 0.2192 0.028 Uiso 1 1 calc R
C29 C 1.2033(13) 0.9218(9) 0.2628(7) 0.022(3) Uani 1 1 d .
H29A H 1.1852 0.9721 0.2962 0.026 Uiso 1 1 calc R
C30 C 1.0907(12) 0.8543(9) 0.2599(6) 0.019(2) Uani 1 1 d .
C31 C 0.9433(13) 0.8532(9) 0.3021(7) 0.021(3) Uani 1 1 d .
C32 C 0.8415(12) 0.7851(8) 0.2899(6) 0.015(2) Uani 1 1 d U
C33 C 0.6993(12) 0.7957(9) 0.3399(6) 0.017(2) Uani 1 1 d .
C34 C 0.5654(12) 0.7462(9) 0.3474(6) 0.017(2) Uani 1 1 d .
H34A H 0.5544 0.6969 0.3154 0.021 Uiso 1 1 calc R
C35 C 0.4477(14) 0.7678(10) 0.4011(7) 0.028(3) Uani 1 1 d .
H35A H 0.3565 0.7327 0.4058 0.033 Uiso 1 1 calc R
C36 C 0.4607(14) 0.8402(11) 0.4483(8) 0.032(3) Uani 1 1 d .
H36A H 0.3789 0.8523 0.4858 0.038 Uiso 1 1 calc R
C37 C 0.5896(15) 0.8944(11) 0.4417(8) 0.032(3) Uani 1 1 d .
H37A H 0.5973 0.9446 0.4736 0.038 Uiso 1 1 calc R
C38 C 0.7087(14) 0.8741(9) 0.3873(7) 0.023(3) Uani 1 1 d .
C39 C 0.257(2) 0.2097(14) 0.3334(12) 0.069(6) Uani 1 1 d .
H39A H 0.2503 0.2835 0.3468 0.083 Uiso 1 1 calc R
H39B H 0.2261 0.2221 0.2801 0.083 Uiso 1 1 calc R

loop_
_atom_site_aniso_label
_atom_site_aniso_U_11
_atom_site_aniso_U_22
_atom_site_aniso_U_33
_atom_site_aniso_U_23
_atom_site_aniso_U_13
_atom_site_aniso_U_12
Ir1 0.0153(3) 0.0092(2) 0.0118(3) 0.00070(17) 0.00099(18) -0.00085(17)
Se1 0.0408(9) 0.0494(9) 0.0166(7) -0.0049(6) 0.0048(6) 0.0054(7)
S1 0.0314(17) 0.0164(14) 0.0201(14) 0.0053(11) -0.0008(12) -0.0074(12)
S2 0.0325(17) 0.0188(14) 0.0238(15) -0.0079(12) 0.0053(13) -0.0071(12)
Cl1 0.062(3) 0.056(2) 0.053(2) -0.0057(19) 0.005(2) -0.008(2)
Cl2 0.070(3) 0.058(2) 0.058(2) -0.027(2) 0.008(2) -0.025(2)
P1 0.0186(15) 0.0193(15) 0.0232(15) -0.0034(12) 0.0009(13) -0.0011(12)
F1 0.037(4) 0.035(4) 0.038(4) -0.008(3) 0.019(3) -0.016(3)
F2 0.048(5) 0.035(4) 0.030(4) -0.003(3) -0.015(4) 0.008(4)
F3 0.025(4) 0.043(4) 0.035(4) 0.002(3) 0.011(3) 0.003(3)
F4 0.036(5) 0.047(5) 0.043(5) -0.005(4) -0.014(4) 0.011(4)
F5 0.036(4) 0.038(4) 0.057(5) -0.028(4) -0.004(4) -0.004(3)
F6 0.037(5) 0.024(4) 0.071(6) -0.021(4) -0.004(4) -0.007(3)
N1 0.032(6) 0.037(6) 0.028(6) 0.007(5) 0.003(5) 0.000(5)
N2 0.031(6) 0.029(6) 0.020(5) -0.009(4) 0.011(4) -0.005(5)
N3 0.009(4) 0.015(5) 0.015(5) -0.001(4) 0.001(4) -0.003(4)
N4 0.019(5) 0.009(4) 0.021(5) 0.000(4) 0.001(4) -0.005(4)
N5 0.014(5) 0.018(5) 0.013(4) -0.007(4) 0.003(4) 0.001(4)
N6 0.012(5) 0.011(4) 0.013(4) 0.003(4) 0.001(4) 0.001(4)
C1 0.019(6) 0.032(7) 0.013(6) 0.003(5) 0.001(5) -0.001(5)
C2 0.020(6) 0.016(6) 0.012(5) 0.002(4) -0.005(5) -0.004(5)
C3 0.019(6) 0.020(6) 0.020(6) 0.003(5) -0.005(5) -0.002(5)
C4 0.018(6) 0.025(6) 0.021(6) -0.005(5) -0.002(5) 0.000(5)
C5 0.020(6) 0.019(6) 0.023(6) -0.008(5) 0.000(5) -0.003(5)
C6 0.007(5) 0.011(5) 0.015(5) 0.002(4) 0.003(4) -0.006(4)
C7 0.010(5) 0.012(5) 0.017(6) 0.002(4) -0.002(4) -0.005(4)
C8 0.025(7) 0.017(6) 0.021(6) 0.002(5) -0.004(5) 0.000(5)
C9 0.018(6) 0.014(6) 0.035(7) -0.006(5) -0.002(5) 0.003(5)
C10 0.021(7) 0.028(7) 0.027(7) -0.007(5) 0.003(5) -0.009(5)
C11 0.011(6) 0.018(6) 0.022(6) -0.006(5) 0.003(5) -0.007(4)
C12 0.014(6) 0.026(6) 0.018(6) -0.006(5) 0.007(5) -0.006(5)
C13 0.016(6) 0.017(6) 0.022(6) 0.000(5) 0.004(5) 0.002(5)
C14 0.022(6) 0.022(6) 0.028(6) -0.010(5) -0.008(5) 0.002(5)
C15 0.028(5) 0.023(5) 0.029(5) -0.004(4) 0.015(4) 0.013(4)
C16 0.027(7) 0.019(6) 0.023(6) 0.000(5) 0.002(5) -0.006(5)
C17 0.020(6) 0.014(6) 0.021(6) -0.005(5) 0.002(5) -0.002(5)
C18 0.039(7) 0.007(5) 0.018(6) 0.004(4) -0.001(5) -0.003(5)
C19 0.016(6) 0.016(6) 0.014(5) -0.005(4) 0.011(4) -0.002(4)
C20 0.026(6) 0.019(6) 0.011(5) -0.005(4) -0.011(5) 0.003(5)
C21 0.024(7) 0.022(6) 0.014(6) 0.005(5) 0.000(5) -0.005(5)
C22 0.029(7) 0.029(7) 0.024(7) -0.002(5) -0.006(5) -0.002(5)
C23 0.039(8) 0.023(7) 0.024(6) -0.001(5) -0.010(6) 0.005(6)
C24 0.038(8) 0.016(6) 0.019(6) 0.006(5) -0.004(5) -0.004(5)
C25 0.028(7) 0.012(6) 0.019(6) 0.005(5) -0.001(5) -0.008(5)
C26 0.029(7) 0.016(6) 0.016(6) 0.000(5) -0.004(5) 0.004(5)
C27 0.017(6) 0.018(6) 0.027(6) 0.001(5) 0.001(5) -0.003(5)
C28 0.029(4) 0.020(4) 0.015(4) 0.000(3) -0.001(4) 0.015(4)
C29 0.027(7) 0.014(6) 0.023(6) -0.004(5) 0.000(5) -0.004(5)
C30 0.019(6) 0.012(5) 0.017(6) 0.011(4) 0.000(5) -0.005(4)
C31 0.023(6) 0.019(6) 0.015(6) 0.004(5) -0.002(5) 0.003(5)
C32 0.020(5) 0.008(4) 0.013(5) 0.005(4) 0.003(4) -0.005(4)
C33 0.020(6) 0.020(6) 0.010(5) -0.002(4) -0.003(4) 0.008(5)
C34 0.014(6) 0.021(6) 0.013(5) -0.006(5) 0.004(4) 0.003(5)
C35 0.022(7) 0.028(7) 0.029(7) -0.001(5) -0.002(5) 0.000(5)
C36 0.028(7) 0.032(7) 0.031(7) -0.013(6) 0.015(6) -0.001(6)
C37 0.041(8) 0.024(7) 0.030(7) -0.013(6) 0.009(6) -0.006(6)
C38 0.033(7) 0.012(6) 0.023(6) -0.004(5) -0.003(5) -0.001(5)
C39 0.077(13) 0.040(9) 0.078(13) -0.019(9) 0.041(11) -0.015(9)

loop_
_atom_type_symbol
_atom_type_description
_atom_type_scat_dispersion_real
_atom_type_scat_dispersion_imag
_atom_type_scat_source
C C 0.0181 0.0091 'International Tables Vol C Tables 4.2.6.8 and 6.1.1.4'
H H 0.0000 0.0000 'International Tables Vol C Tables 4.2.6.8 and 6.1.1.4'
N N 0.0311 0.0180 'International Tables Vol C Tables 4.2.6.8 and 6.1.1.4'
O O 0.0492 0.0322 'International Tables Vol C Tables 4.2.6.8 and 6.1.1.4'
S S 0.3331 0.5567 'International Tables Vol C Tables 4.2.6.8 and 6.1.1.4'
Ir Ir -4.7710 6.5667 'International Tables Vol C Tables 4.2.6.8 and 6.1.1.4'
Se Se -0.7943 1.1372 'International Tables Vol C Tables 4.2.6.8 and 6.1.1.4'
F F 0.0727 0.0534 'International Tables Vol C Tables 4.2.6.8 and 6.1.1.4'
Cl Cl 0.3639 0.7018 'International Tables Vol C Tables 4.2.6.8 and 6.1.1.4'
P P 0.2955 0.4335 'International Tables Vol C Tables 4.2.6.8 and 6.1.1.4'

loop_
_geom_angle_atom_site_label_1
_geom_angle_atom_site_label_2
_geom_angle_atom_site_label_3
_geom_angle
C19 Ir1 C32 88.5(4)
C19 Ir1 N6 98.6(4)
C32 Ir1 N6 79.8(4)
C19 Ir1 N5 80.3(4)
C32 Ir1 N5 98.9(4)
N6 Ir1 N5 178.4(3)
C19 Ir1 N4 95.5(4)
C32 Ir1 N4 172.4(4)
N6 Ir1 N4 93.1(3)
N5 Ir1 N4 88.1(3)
C19 Ir1 N3 171.7(4)
C32 Ir1 N3 98.3(4)
N6 Ir1 N3 87.3(3)
N5 Ir1 N3 93.9(3)
N4 Ir1 N3 78.3(3)
N1 Se1 N2 94.3(5)
C25 S1 C18 89.6(6)
C38 S2 C31 89.9(6)
F5 P1 F4 90.7(5)
F5 P1 F6 179.1(5)
F4 P1 F6 90.1(5)
F5 P1 F3 90.1(4)
F4 P1 F3 91.2(4)
F6 P1 F3 90.3(4)
F5 P1 F1 90.3(4)
F4 P1 F1 90.0(4)
F6 P1 F1 89.2(4)
F3 P1 F1 178.8(5)
F5 P1 F2 89.4(4)
F4 P1 F2 179.9(5)
F6 P1 F2 89.8(4)
F3 P1 F2 88.8(4)
F1 P1 F2 90.0(4)
C1 N1 Se1 106.8(9)
C12 N2 Se1 106.4(8)
C5 N3 C6 118.4(9)
C5 N3 Ir1 128.6(7)
C6 N3 Ir1 113.0(6)
C8 N4 C7 117.8(10)
C8 N4 Ir1 126.8(8)
C7 N4 Ir1 115.3(7)
C13 N5 C17 119.0(10)
C13 N5 Ir1 125.1(7)
C17 N5 Ir1 115.8(7)
C26 N6 C30 117.0(9)
C26 N6 Ir1 127.0(8)
C30 N6 Ir1 115.8(7)
N1 C1 C2 123.3(11)
N1 C1 C12 115.3(11)
C2 C1 C12 121.4(10)
C3 C2 C6 117.9(10)
C3 C2 C1 124.5(10)
C6 C2 C1 117.6(10)
C4 C3 C2 120.5(10)
C4 C3 H3A 119.8
C2 C3 H3A 119.8
C5 C4 C3 118.2(11)
C5 C4 H4A 120.9
C3 C4 H4A 120.9
N3 C5 C4 123.9(11)
N3 C5 H5A 118.0
C4 C5 H5A 118.0
N3 C6 C2 121.0(9)
N3 C6 C7 117.7(9)
C2 C6 C7 121.3(10)
N4 C7 C11 122.4(9)
N4 C7 C6 115.7(9)
C11 C7 C6 121.9(9)
N4 C8 C9 122.9(11)
N4 C8 H8A 118.5
C9 C8 H8A 118.5
C8 C9 C10 120.3(11)
C8 C9 H9A 119.9
C10 C9 H9A 119.9
C9 C10 C11 118.0(11)
C9 C10 H10A 121.0
C11 C10 H10A 121.0
C10 C11 C7 118.6(10)
C10 C11 C12 123.6(10)
C7 C11 C12 117.8(10)
N2 C12 C11 123.0(11)
N2 C12 C1 117.3(10)
C11 C12 C1 119.8(10)
N5 C13 C14 122.9(10)
N5 C13 H13A 118.5
C14 C13 H13A 118.5
C15 C14 C13 121.2(12)
C15 C14 H14A 119.4
C13 C14 H14A 119.4
C14 C15 C16 115.2(12)
C14 C15 H15A 122.4
C16 C15 H15A 122.4
C17 C16 C15 120.9(11)
C17 C16 H16A 119.6
C15 C16 H16A 119.6
N5 C17 C16 120.8(10)
N5 C17 C18 112.0(10)
C16 C17 C18 127.1(10)
C19 C18 C17 119.3(10)
C19 C18 S1 115.5(9)
C17 C18 S1 124.9(9)
C18 C19 C20 110.3(10)
C18 C19 Ir1 112.4(8)
C20 C19 Ir1 137.1(8)
C21 C20 C25 118.1(10)
C21 C20 C19 130.5(10)
C25 C20 C19 111.4(10)
C20 C21 C22 120.3(11)
C20 C21 H21A 119.9
C22 C21 H21A 119.9
C21 C22 C23 121.2(12)
C21 C22 H22A 119.4
C23 C22 H22A 119.4
C24 C23 C22 120.7(11)
C24 C23 H23A 119.6
C22 C23 H23A 119.6
C23 C24 C25 117.8(11)
C23 C24 H24A 121.1
C25 C24 H24A 121.1
C24 C25 C20 121.9(11)
C24 C25 S1 125.0(9)
C20 C25 S1 113.1(8)
N6 C26 C27 124.0(11)
N6 C26 H26A 118.0
C27 C26 H26A 118.0
C26 C27 C28 122.2(11)
C26 C27 H27A 118.9
C28 C27 H27A 118.9
C27 C28 C29 112.7(11)
C27 C28 H28A 123.6
C29 C28 H28A 123.6
C30 C29 C28 122.1(11)
C30 C29 H29A 119.0
C28 C29 H29A 119.0
N6 C30 C29 121.8(10)
N6 C30 C31 111.8(10)
C29 C30 C31 126.3(11)
C32 C31 C30 119.4(11)
C32 C31 S2 116.0(9)
C30 C31 S2 124.6(9)
C31 C32 C33 110.3(10)
C31 C32 Ir1 113.0(8)
C33 C32 Ir1 136.5(8)
C34 C33 C38 117.7(10)
C34 C33 C32 131.6(10)
C38 C33 C32 110.7(10)
C35 C34 C33 120.5(11)
C35 C34 H34A 119.7
C33 C34 H34A 119.7
C34 C35 C36 120.9(12)
C34 C35 H35A 119.6
C36 C35 H35A 119.6
C37 C36 C35 121.2(11)
C37 C36 H36A 119.4
C35 C36 H36A 119.4
C36 C37 C38 118.4(11)
C36 C37 H37A 120.8
C38 C37 H37A 120.8
C37 C38 C33 121.2(11)
C37 C38 S2 125.8(9)
C33 C38 S2 113.0(9)
Cl2 C39 Cl1 109.5(10)
Cl2 C39 H39A 109.8
Cl1 C39 H39A 109.8
Cl2 C39 H39B 109.8
Cl1 C39 H39B 109.8
H39A C39 H39B 108.2

loop_
_geom_bond_atom_site_label_1
_geom_bond_atom_site_label_2
_geom_bond_distance
Ir1 C19 2.021(11)
Ir1 C32 2.025(11)
Ir1 N6 2.066(9)
Ir1 N5 2.070(9)
Ir1 N4 2.103(9)
Ir1 N3 2.124(8)
Se1 N1 1.786(12)
Se1 N2 1.804(10)
S1 C25 1.742(12)
S1 C18 1.745(11)
S2 C38 1.736(13)
S2 C31 1.749(12)
Cl1 C39 1.81(2)
Cl2 C39 1.756(17)
P1 F5 1.583(8)
P1 F4 1.589(8)
P1 F6 1.592(7)
P1 F3 1.604(7)
P1 F1 1.609(7)
P1 F2 1.618(7)
N1 C1 1.340(16)
N2 C12 1.308(15)
N3 C5 1.336(14)
N3 C6 1.375(14)
N4 C8 1.335(14)
N4 C7 1.360(14)
N5 C13 1.325(15)
N5 C17 1.364(14)
N6 C26 1.347(15)
N6 C30 1.376(15)
C1 C2 1.428(16)
C1 C12 1.461(17)
C2 C3 1.390(16)
C2 C6 1.419(15)
C3 C4 1.386(17)
C3 H3A 0.9500
C4 C5 1.374(16)
C4 H4A 0.9500
C5 H5A 0.9500
C6 C7 1.442(15)
C7 C11 1.410(15)
C8 C9 1.380(17)
C8 H8A 0.9500
C9 C10 1.388(17)
C9 H9A 0.9500
C10 C11 1.393(17)
C10 H10A 0.9500
C11 C12 1.448(16)
C13 C14 1.393(17)
C13 H13A 0.9500
C14 C15 1.370(17)
C14 H14A 0.9500
C15 C16 1.451(18)
C15 H15A 0.9500
C16 C17 1.378(16)
C16 H16A 0.9500
C17 C18 1.447(17)
C18 C19 1.390(16)
C19 C20 1.450(15)
C20 C21 1.371(16)
C20 C25 1.432(15)
C21 C22 1.383(17)
C21 H21A 0.9500
C22 C23 1.392(18)
C22 H22A 0.9500
C23 C24 1.383(18)
C23 H23A 0.9500
C24 C25 1.395(17)
C24 H24A 0.9500
C26 C27 1.359(17)
C26 H26A 0.9500
C27 C28 1.430(17)
C27 H27A 0.9500
C28 C29 1.442(17)
C28 H28A 0.9500
C29 C30 1.385(16)
C29 H29A 0.9500
C30 C31 1.437(16)
C31 C32 1.374(16)
C32 C33 1.474(15)
C33 C34 1.381(16)
C33 C38 1.447(16)
C34 C35 1.380(16)
C34 H34A 0.9500
C35 C36 1.392(18)
C35 H35A 0.9500
C36 C37 1.373(19)
C36 H36A 0.9500
C37 C38 1.392(18)
C37 H37A 0.9500
C39 H39A 0.9900
C39 H39B 0.9900

loop_
_geom_torsion_atom_site_label_1
_geom_torsion_atom_site_label_2
_geom_torsion_atom_site_label_3
_geom_torsion_atom_site_label_4
_geom_torsion
N2 Se1 N1 C1 0.4(9)
N1 Se1 N2 C12 -0.8(9)
C19 Ir1 N3 C5 134(3)
C32 Ir1 N3 C5 -10.4(10)
N6 Ir1 N3 C5 -89.8(9)
N5 Ir1 N3 C5 89.2(9)
N4 Ir1 N3 C5 176.5(10)
C19 Ir1 N3 C6 -44(3)
C32 Ir1 N3 C6 171.5(7)
N6 Ir1 N3 C6 92.2(7)
N5 Ir1 N3 C6 -88.9(7)
N4 Ir1 N3 C6 -1.6(7)
C19 Ir1 N4 C8 -7.5(10)
C32 Ir1 N4 C8 114(3)
N6 Ir1 N4 C8 91.4(9)
N5 Ir1 N4 C8 -87.6(9)
N3 Ir1 N4 C8 178.0(10)
C19 Ir1 N4 C7 176.1(8)
C32 Ir1 N4 C7 -62(3)
N6 Ir1 N4 C7 -84.9(7)
N5 Ir1 N4 C7 96.1(7)
N3 Ir1 N4 C7 1.7(7)
C19 Ir1 N5 C13 -173.0(9)
C32 Ir1 N5 C13 100.1(9)
N6 Ir1 N5 C13 140(12)
N4 Ir1 N5 C13 -77.1(9)
N3 Ir1 N5 C13 1.0(9)
C19 Ir1 N5 C17 3.4(7)
C32 Ir1 N5 C17 -83.5(8)
N6 Ir1 N5 C17 -44(12)
N4 Ir1 N5 C17 99.3(7)
N3 Ir1 N5 C17 177.4(7)
C19 Ir1 N6 C26 98.8(9)
C32 Ir1 N6 C26 -174.3(9)
N5 Ir1 N6 C26 146(12)
N4 Ir1 N6 C26 2.7(9)
N3 Ir1 N6 C26 -75.4(9)
C19 Ir1 N6 C30 -86.9(7)
C32 Ir1 N6 C30 0.0(7)
N5 Ir1 N6 C30 -40(12)
N4 Ir1 N6 C30 177.0(7)
N3 Ir1 N6 C30 98.9(7)
Se1 N1 C1 C2 -179.7(9)
Se1 N1 C1 C12 0.1(13)
N1 C1 C2 C3 3.8(19)
C12 C1 C2 C3 -176.1(11)
N1 C1 C2 C6 -177.3(11)
C12 C1 C2 C6 2.9(16)
C6 C2 C3 C4 1.4(16)
C1 C2 C3 C4 -179.7(11)
C2 C3 C4 C5 0.7(17)
C6 N3 C5 C4 0.9(16)
Ir1 N3 C5 C4 -177.1(8)
C3 C4 C5 N3 -1.9(18)
C5 N3 C6 C2 1.3(14)
Ir1 N3 C6 C2 179.6(8)
C5 N3 C6 C7 -176.9(9)
Ir1 N3 C6 C7 1.4(11)
C3 C2 C6 N3 -2.4(15)
C1 C2 C6 N3 178.6(10)
C3 C2 C6 C7 175.8(10)
C1 C2 C6 C7 -3.3(15)
C8 N4 C7 C11 0.4(15)
Ir1 N4 C7 C11 177.1(8)
C8 N4 C7 C6 -178.2(9)
Ir1 N4 C7 C6 -1.5(11)
N3 C6 C7 N4 0.1(14)
C2 C6 C7 N4 -178.1(9)
N3 C6 C7 C11 -178.5(9)
C2 C6 C7 C11 3.3(15)
C7 N4 C8 C9 0.3(17)
Ir1 N4 C8 C9 -176.0(9)
N4 C8 C9 C10 0.5(18)
C8 C9 C10 C11 -2.0(17)
C9 C10 C11 C7 2.5(16)
C9 C10 C11 C12 -178.2(11)
N4 C7 C11 C10 -1.8(16)
C6 C7 C11 C10 176.7(10)
N4 C7 C11 C12 178.9(10)
C6 C7 C11 C12 -2.6(15)
Se1 N2 C12 C11 -177.4(9)
Se1 N2 C12 C1 1.1(13)
C10 C11 C12 N2 1.4(18)
C7 C11 C12 N2 -179.3(11)
C10 C11 C12 C1 -177.0(11)
C7 C11 C12 C1 2.2(15)
N1 C1 C12 N2 -0.8(16)
C2 C1 C12 N2 179.0(11)
N1 C1 C12 C11 177.7(11)
C2 C1 C12 C11 -2.5(17)
C17 N5 C13 C14 0.4(16)
Ir1 N5 C13 C14 176.7(8)
N5 C13 C14 C15 -0.8(18)
C13 C14 C15 C16 1.2(16)
C14 C15 C16 C17 -1.4(16)
C13 N5 C17 C16 -0.6(15)
Ir1 N5 C17 C16 -177.2(8)
C13 N5 C17 C18 175.0(9)
Ir1 N5 C17 C18 -1.7(11)
C15 C16 C17 N5 1.1(17)
C15 C16 C17 C18 -173.7(11)
N5 C17 C18 C19 -2.2(15)
C16 C17 C18 C19 173.0(11)
N5 C17 C18 S1 -175.3(8)
C16 C17 C18 S1 -0.1(17)
C25 S1 C18 C19 -1.0(9)
C25 S1 C18 C17 172.4(10)
C17 C18 C19 C20 -171.4(10)
S1 C18 C19 C20 2.4(12)
C17 C18 C19 Ir1 4.9(13)
S1 C18 C19 Ir1 178.7(5)
C32 Ir1 C19 C18 95.0(8)
N6 Ir1 C19 C18 174.5(8)
N5 Ir1 C19 C18 -4.3(8)
N4 Ir1 C19 C18 -91.4(8)
N3 Ir1 C19 C18 -50(3)
C32 Ir1 C19 C20 -90.0(11)
N6 Ir1 C19 C20 -10.6(11)
N5 Ir1 C19 C20 170.6(11)
N4 Ir1 C19 C20 83.5(11)
N3 Ir1 C19 C20 125(2)
C18 C19 C20 C21 178.5(12)
Ir1 C19 C20 C21 3.5(19)
C18 C19 C20 C25 -2.9(13)
Ir1 C19 C20 C25 -177.9(9)
C25 C20 C21 C22 1.3(17)
C19 C20 C21 C22 179.8(11)
C20 C21 C22 C23 -2.8(18)
C21 C22 C23 C24 2.1(19)
C22 C23 C24 C25 0.1(18)
C23 C24 C25 C20 -1.6(18)
C23 C24 C25 S1 178.2(10)
C21 C20 C25 C24 0.9(17)
C19 C20 C25 C24 -177.9(11)
C21 C20 C25 S1 -178.9(9)
C19 C20 C25 S1 2.2(12)
C18 S1 C25 C24 179.4(11)
C18 S1 C25 C20 -0.8(9)
C30 N6 C26 C27 2.6(15)
Ir1 N6 C26 C27 176.8(8)
N6 C26 C27 C28 0.8(17)
C26 C27 C28 C29 -3.1(15)
C27 C28 C29 C30 2.1(15)
C26 N6 C30 C29 -3.5(15)
Ir1 N6 C30 C29 -178.4(8)
C26 N6 C30 C31 176.4(9)
Ir1 N6 C30 C31 1.6(11)
C28 C29 C30 N6 1.1(16)
C28 C29 C30 C31 -178.8(10)
N6 C30 C31 C32 -3.1(14)
C29 C30 C31 C32 176.8(10)
N6 C30 C31 S2 176.8(7)
C29 C30 C31 S2 -3.2(16)
C38 S2 C31 C32 1.4(9)
C38 S2 C31 C30 -178.6(10)
C30 C31 C32 C33 179.1(9)
S2 C31 C32 C33 -0.9(12)
C30 C31 C32 Ir1 3.1(13)
S2 C31 C32 Ir1 -176.9(5)
C19 Ir1 C32 C31 97.4(8)
N6 Ir1 C32 C31 -1.6(7)
N5 Ir1 C32 C31 177.3(7)
N4 Ir1 C32 C31 -25(3)
N3 Ir1 C32 C31 -87.3(8)
C19 Ir1 C32 C33 -77.1(11)
N6 Ir1 C32 C33 -176.1(11)
N5 Ir1 C32 C33 2.8(11)
N4 Ir1 C32 C33 161(2)
N3 Ir1 C32 C33 98.1(11)
C31 C32 C33 C34 178.9(11)
Ir1 C32 C33 C34 -6.4(19)
C31 C32 C33 C38 -0.3(12)
Ir1 C32 C33 C38 174.3(9)
C38 C33 C34 C35 -2.7(16)
C32 C33 C34 C35 178.1(11)
C33 C34 C35 C36 0.4(18)
C34 C35 C36 C37 2(2)
C35 C36 C37 C38 -1(2)
C36 C37 C38 C33 -1.6(18)
C36 C37 C38 S2 -180.0(10)
C34 C33 C38 C37 3.4(16)
C32 C33 C38 C37 -177.3(11)
C34 C33 C38 S2 -178.0(8)
C32 C33 C38 S2 1.3(12)
C31 S2 C38 C37 177.0(11)
C31 S2 C38 C33 -1.5(9)
